data_2230746
loop_
_publ_author_name
'Fun, Hoong-Kun'
'Maneerat, Wisanu'
'Laphookhieo, Surat'
'Chantrapromma, Suchada'

_publ_section_title
;
 Glycozolidal
;
_journal_coeditor_code IS2736
_journal_issue 7
_journal_name_full 'Acta Crystallographica Section E'
_journal_page_first o1811
_journal_page_last o1812
_journal_paper_doi 10.1107/S1600536811024160
_journal_volume 67
_journal_year 2011
_chemical_formula_iupac 'C15 H13 N O3'
_chemical_formula_moiety 'C15 H13 N O3'
_chemical_formula_sum 'C15 H13 N O3'
_chemical_formula_weight 255.26
_chemical_melting_point_gt 469.6
_chemical_melting_point_lt 470.7
_chemical_name_common
;
Glycozolidal
;
_chemical_name_systematic
;
2,7-Dimethoxy-9<i>H</i>-carbazole-3-carbaldehyde
;
_space_group_IT_number 15
_symmetry_cell_setting monoclinic
_symmetry_space_group_name_Hall '-C 2yc'
_symmetry_space_group_name_H-M 'C 1 2/c 1'
_atom_sites_solution_hydrogens geom
_atom_sites_solution_primary direct
_atom_sites_solution_secondary difmap
_audit_creation_method SHELXL-97
_cell_angle_alpha 90.00
_cell_angle_beta 98.8710(10)
_cell_angle_gamma 90.00
_cell_formula_units_Z 8
_cell_length_a 20.5756(4)
_cell_length_b 8.12980(10)
_cell_length_c 14.0411(3)
_cell_measurement_reflns_used 3381
_cell_measurement_temperature 100
_cell_measurement_theta_max 30.00
_cell_measurement_theta_min 2.00
_cell_volume 2320.64(7)
_computing_cell_refinement 'SAINT (Bruker, 2005)'
_computing_data_collection 'APEX2 (Bruker, 2005)'
_computing_data_reduction 'SAINT (Bruker, 2005)'
_computing_molecular_graphics 'SHELXTL (Sheldrick, 2008)'
_computing_publication_material
;
SHELXTL (Sheldrick, 2008) and PLATON (Spek, 2009)
;
_computing_structure_refinement 'SHELXTL (Sheldrick, 2008)'
_computing_structure_solution 'SHELXTL (Sheldrick, 2008)'
_diffrn_ambient_temperature 100
_diffrn_measured_fraction_theta_full 0.996
_diffrn_measured_fraction_theta_max 0.996
_diffrn_measurement_device_type 'Bruker APEXII CCD area-detector'
_diffrn_measurement_method '\f and \w'
_diffrn_radiation_monochromator graphite
_diffrn_radiation_source 'sealed tube'
_diffrn_radiation_type MoK\a
_diffrn_radiation_wavelength 0.71073
_diffrn_reflns_av_R_equivalents 0.0203
_diffrn_reflns_av_sigmaI/netI 0.0179
_diffrn_reflns_limit_h_max 28
_diffrn_reflns_limit_h_min -28
_diffrn_reflns_limit_k_max 9
_diffrn_reflns_limit_k_min -11
_diffrn_reflns_limit_l_max 15
_diffrn_reflns_limit_l_min -19
_diffrn_reflns_number 13003
_diffrn_reflns_theta_full 30.00
_diffrn_reflns_theta_max 30.00
_diffrn_reflns_theta_min 2.00
_diffrn_standards_number 0
_exptl_absorpt_coefficient_mu 0.103
_exptl_absorpt_correction_T_max 0.9838
_exptl_absorpt_correction_T_min 0.9473
_exptl_absorpt_correction_type multi-scan
_exptl_absorpt_process_details '(SADABS; Bruker, 2005)'
_exptl_crystal_colour Yellow
_exptl_crystal_density_diffrn 1.461
_exptl_crystal_density_method 'not measured'
_exptl_crystal_description Block
_exptl_crystal_F_000 1072
_exptl_crystal_size_max 0.53
_exptl_crystal_size_mid 0.42
_exptl_crystal_size_min 0.16
_refine_diff_density_max 0.448
_refine_diff_density_min -0.243
_refine_ls_extinction_method none
_refine_ls_goodness_of_fit_ref 1.043
_refine_ls_hydrogen_treatment mixed
_refine_ls_matrix_type full
_refine_ls_number_parameters 178
_refine_ls_number_reflns 3381
_refine_ls_number_restraints 0
_refine_ls_restrained_S_all 1.043
_refine_ls_R_factor_all 0.0425
_refine_ls_R_factor_gt 0.0389
_refine_ls_shift/su_max 0.001
_refine_ls_shift/su_mean 0.001
_refine_ls_structure_factor_coef Fsqd
_refine_ls_weighting_details 'calc w=1/[\s^2^(Fo^2^)+(0.0682P)^2^+1.6186P] where P=(Fo^2^+2Fc^2^)/3'
_refine_ls_weighting_scheme calc
_refine_ls_wR_factor_gt 0.1099
_refine_ls_wR_factor_ref 0.1151
_reflns_number_gt 3032
_reflns_number_total 3381
_reflns_threshold_expression I>2\s(I)
_cod_data_source_file is2736.cif
_cod_data_source_block I
_cod_original_sg_symbol_H-M 'C 2/c'
_cod_database_code 2230746
_cod_database_fobs_code 2230746

loop_
_symmetry_equiv_pos_as_xyz
'x, y, z'
'-x, y, -z+1/2'
'x+1/2, y+1/2, z'
'-x+1/2, y+1/2, -z+1/2'
'-x, -y, -z'
'x, -y, z-1/2'
'-x+1/2, -y+1/2, -z'
'x+1/2, -y+1/2, z-1/2'

loop_
_atom_site_type_symbol
_atom_site_label
_atom_site_fract_x
_atom_site_fract_y
_atom_site_fract_z
_atom_site_U_iso_or_equiv
_atom_site_adp_type
_atom_site_calc_flag
_atom_site_refinement_flags
_atom_site_occupancy
_atom_site_symmetry_multiplicity
_atom_site_disorder_assembly
_atom_site_disorder_group
O O1 0.06869(4) 0.45177(10) 0.60778(5) 0.01915(17) Uani d . 1 1 . .
O O2 0.01915(4) 0.13634(10) 0.39162(6) 0.02408(18) Uani d . 1 1 . .
O O3 0.34527(3) 0.26588(9) 0.16940(5) 0.01588(16) Uani d . 1 1 . .
N N1 0.27840(4) 0.55708(10) 0.49606(6) 0.01503(17) Uani d . 1 1 . .
H H1N1 0.2977(8) 0.626(2) 0.5410(12) 0.031(4) Uiso d . 1 1 . .
C C1 0.17456(5) 0.51795(12) 0.56255(7) 0.01507(18) Uani d . 1 1 . .
H H1A 0.1855 0.5922 0.6148 0.018 Uiso calc R 1 1 . .
C C2 0.11513(5) 0.43366(12) 0.54868(7) 0.01486(19) Uani d . 1 1 . .
C C3 0.09900(5) 0.32215(12) 0.47030(7) 0.01479(18) Uani d . 1 1 . .
C C4 0.14322(5) 0.29659(12) 0.40535(7) 0.01420(18) Uani d . 1 1 . .
H H4A 0.1325 0.2221 0.3532 0.017 Uiso calc R 1 1 . .
C C5 0.27380(4) 0.30870(12) 0.28279(7) 0.01392(18) Uani d . 1 1 . .
H H5A 0.2440 0.2330 0.2479 0.017 Uiso calc R 1 1 . .
C C6 0.33378(5) 0.34504(12) 0.25284(7) 0.01366(18) Uani d . 1 1 . .
C C7 0.37905(5) 0.45348(12) 0.30457(7) 0.01510(18) Uani d . 1 1 . .
H H7A 0.4196 0.4759 0.2826 0.018 Uiso calc R 1 1 . .
C C8 0.36473(5) 0.52877(12) 0.38837(7) 0.01506(19) Uani d . 1 1 . .
H H8A 0.3955 0.6003 0.4248 0.018 Uiso calc R 1 1 . .
C C9 0.30431(5) 0.49645(12) 0.41708(7) 0.01365(18) Uani d . 1 1 . .
C C10 0.25861(4) 0.38624(11) 0.36532(6) 0.01310(18) Uani d . 1 1 . .
C C11 0.20281(4) 0.38018(11) 0.41712(6) 0.01329(18) Uani d . 1 1 . .
C C12 0.21752(4) 0.48914(11) 0.49667(7) 0.01357(18) Uani d . 1 1 . .
C C13 0.08690(5) 0.55135(13) 0.69203(7) 0.0199(2) Uani d . 1 1 . .
H H13A 0.0510 0.5519 0.7305 0.030 Uiso calc R 1 1 . .
H H13B 0.0955 0.6641 0.6726 0.030 Uiso calc R 1 1 . .
H H13C 0.1266 0.5061 0.7306 0.030 Uiso calc R 1 1 . .
C C14 0.03699(5) 0.23074(13) 0.45831(8) 0.0192(2) Uani d . 1 1 . .
H H14A 0.0089 0.2457 0.5053 0.023 Uiso calc R 1 1 . .
C C15 0.41126(5) 0.27000(14) 0.14839(8) 0.0200(2) Uani d . 1 1 . .
H H15A 0.4153 0.1932 0.0958 0.030 Uiso calc R 1 1 . .
H H15B 0.4419 0.2380 0.2059 0.030 Uiso calc R 1 1 . .
H H15C 0.4217 0.3816 0.1291 0.030 Uiso calc R 1 1 . .

loop_
_atom_site_aniso_label
_atom_site_aniso_U_11
_atom_site_aniso_U_22
_atom_site_aniso_U_33
_atom_site_aniso_U_12
_atom_site_aniso_U_13
_atom_site_aniso_U_23
O1 0.0164(3) 0.0238(4) 0.0186(4) -0.0010(3) 0.0070(3) -0.0029(3)
O2 0.0178(4) 0.0251(4) 0.0294(4) -0.0050(3) 0.0038(3) -0.0061(3)
O3 0.0146(3) 0.0201(3) 0.0135(3) 0.0005(2) 0.0042(2) -0.0016(2)
N1 0.0141(4) 0.0167(4) 0.0145(4) -0.0030(3) 0.0028(3) -0.0026(3)
C1 0.0157(4) 0.0159(4) 0.0137(4) -0.0003(3) 0.0025(3) -0.0008(3)
C2 0.0142(4) 0.0162(4) 0.0147(4) 0.0011(3) 0.0039(3) 0.0015(3)
C3 0.0135(4) 0.0156(4) 0.0154(4) -0.0007(3) 0.0025(3) 0.0012(3)
C4 0.0144(4) 0.0145(4) 0.0136(4) -0.0010(3) 0.0017(3) 0.0007(3)
C5 0.0139(4) 0.0143(4) 0.0134(4) -0.0007(3) 0.0018(3) 0.0004(3)
C6 0.0149(4) 0.0145(4) 0.0118(4) 0.0013(3) 0.0029(3) 0.0010(3)
C7 0.0133(4) 0.0164(4) 0.0157(4) -0.0014(3) 0.0029(3) 0.0016(3)
C8 0.0143(4) 0.0156(4) 0.0152(4) -0.0026(3) 0.0021(3) 0.0004(3)
C9 0.0138(4) 0.0137(4) 0.0133(4) -0.0004(3) 0.0018(3) 0.0006(3)
C10 0.0129(4) 0.0138(4) 0.0127(4) -0.0006(3) 0.0021(3) 0.0014(3)
C11 0.0134(4) 0.0143(4) 0.0123(4) -0.0004(3) 0.0024(3) 0.0008(3)
C12 0.0132(4) 0.0140(4) 0.0133(4) -0.0003(3) 0.0015(3) 0.0012(3)
C13 0.0226(5) 0.0206(5) 0.0178(5) 0.0012(4) 0.0074(4) -0.0015(4)
C14 0.0143(4) 0.0206(5) 0.0232(5) -0.0019(3) 0.0047(3) -0.0002(4)
C15 0.0166(4) 0.0243(5) 0.0204(5) -0.0012(4) 0.0073(4) -0.0016(4)

loop_
_atom_type_symbol
_atom_type_description
_atom_type_scat_dispersion_real
_atom_type_scat_dispersion_imag
_atom_type_scat_source
C C 0.0033 0.0016 'International Tables Vol C Tables 4.2.6.8 and 6.1.1.4'
H H 0.0000 0.0000 'International Tables Vol C Tables 4.2.6.8 and 6.1.1.4'
N N 0.0061 0.0033 'International Tables Vol C Tables 4.2.6.8 and 6.1.1.4'
O O 0.0106 0.0060 'International Tables Vol C Tables 4.2.6.8 and 6.1.1.4'

loop_
_geom_angle_atom_site_label_1
_geom_angle_atom_site_label_2
_geom_angle_atom_site_label_3
_geom_angle_site_symmetry_1
_geom_angle_site_symmetry_3
_geom_angle
_geom_angle_publ_flag
C2 O1 C13 . . 116.31(8) ?
C6 O3 C15 . . 116.91(8) ?
C12 N1 C9 . . 108.96(8) ?
C12 N1 H1N1 . . 123.8(11) ?
C9 N1 H1N1 . . 127.2(11) ?
C2 C1 C12 . . 117.29(9) ?
C2 C1 H1A . . 121.4 ?
C12 C1 H1A . . 121.4 ?
O1 C2 C1 . . 122.99(9) ?
O1 C2 C3 . . 115.86(8) ?
C1 C2 C3 . . 121.15(9) ?
C4 C3 C2 . . 120.03(9) ?
C4 C3 C14 . . 119.50(9) ?
C2 C3 C14 . . 120.45(9) ?
C11 C4 C3 . . 120.02(9) ?
C11 C4 H4A . . 120.0 ?
C3 C4 H4A . . 120.0 ?
C6 C5 C10 . . 118.43(8) ?
C6 C5 H5A . . 120.8 ?
C10 C5 H5A . . 120.8 ?
O3 C6 C5 . . 115.45(8) ?
O3 C6 C7 . . 122.88(8) ?
C5 C6 C7 . . 121.67(9) ?
C8 C7 C6 . . 120.15(8) ?
C8 C7 H7A . . 119.9 ?
C6 C7 H7A . . 119.9 ?
C9 C8 C7 . . 118.40(9) ?
C9 C8 H8A . . 120.8 ?
C7 C8 H8A . . 120.8 ?
C8 C9 N1 . . 129.31(9) ?
C8 C9 C10 . . 121.59(9) ?
N1 C9 C10 . . 109.10(8) ?
C5 C10 C9 . . 119.72(8) ?
C5 C10 C11 . . 134.11(8) ?
C9 C10 C11 . . 106.16(8) ?
C4 C11 C12 . . 118.40(8) ?
C4 C11 C10 . . 135.13(9) ?
C12 C11 C10 . . 106.47(8) ?
N1 C12 C1 . . 127.59(9) ?
N1 C12 C11 . . 109.30(8) ?
C1 C12 C11 . . 123.10(9) ?
O1 C13 H13A . . 109.5 ?
O1 C13 H13B . . 109.5 ?
H13A C13 H13B . . 109.5 ?
O1 C13 H13C . . 109.5 ?
H13A C13 H13C . . 109.5 ?
H13B C13 H13C . . 109.5 ?
O2 C14 C3 . . 124.07(10) ?
O2 C14 H14A . . 118.0 ?
C3 C14 H14A . . 118.0 ?
O3 C15 H15A . . 109.5 ?
O3 C15 H15B . . 109.5 ?
H15A C15 H15B . . 109.5 ?
O3 C15 H15C . . 109.5 ?
H15A C15 H15C . . 109.5 ?
H15B C15 H15C . . 109.5 ?

loop_
_geom_bond_atom_site_label_1
_geom_bond_atom_site_label_2
_geom_bond_site_symmetry_2
_geom_bond_distance
_geom_bond_publ_flag
O1 C2 . 1.3667(11) ?
O1 C13 . 1.4347(13) ?
O2 C14 . 1.2225(13) ?
O3 C6 . 1.3887(11) ?
O3 C15 . 1.4337(11) ?
N1 C12 . 1.3702(11) ?
N1 C9 . 1.3927(12) ?
N1 H1N1 . 0.890(17) ?
C1 C2 . 1.3890(13) ?
C1 C12 . 1.3944(13) ?
C1 H1A . 0.9500 ?
C2 C3 . 1.4250(13) ?
C3 C4 . 1.3995(13) ?
C3 C14 . 1.4637(13) ?
C4 C11 . 1.3892(13) ?
C4 H4A . 0.9500 ?
C5 C6 . 1.3954(12) ?
C5 C10 . 1.3962(13) ?
C5 H5A . 0.9500 ?
C6 C7 . 1.4013(13) ?
C7 C8 . 1.3975(13) ?
C7 H7A . 0.9500 ?
C8 C9 . 1.3896(13) ?
C8 H8A . 0.9500 ?
C9 C10 . 1.4158(13) ?
C10 C11 . 1.4516(12) ?
C11 C12 . 1.4212(13) ?
C13 H13A . 0.9800 ?
C13 H13B . 0.9800 ?
C13 H13C . 0.9800 ?
C14 H14A . 0.9500 ?
C15 H15A . 0.9800 ?
C15 H15B . 0.9800 ?
C15 H15C . 0.9800 ?

loop_
_geom_hbond_atom_site_label_D
_geom_hbond_atom_site_label_H
_geom_hbond_atom_site_label_A
_geom_hbond_site_symmetry_A
_geom_hbond_distance_DH
_geom_hbond_distance_HA
_geom_hbond_distance_DA
_geom_hbond_angle_DHA
_geom_hbond_publ_flag
N1 H1N1 O3 6_566 0.890(17) 2.106(17) 2.9758(11) 165.2(15) y
C15 H15C O2 4_555 0.98 2.44 3.3888(14) 162 y
C15 H15A Cg2 4_545 0.98 2.91 3.6613(12) 134 y

loop_
_geom_torsion_atom_site_label_1
_geom_torsion_atom_site_label_2
_geom_torsion_atom_site_label_3
_geom_torsion_atom_site_label_4
_geom_torsion_site_symmetry_1
_geom_torsion_site_symmetry_2
_geom_torsion_site_symmetry_3
_geom_torsion_site_symmetry_4
_geom_torsion
_geom_torsion_publ_flag
C13 O1 C2 C1 . . . . -6.03(14) ?
C13 O1 C2 C3 . . . . 174.23(8) ?
C12 C1 C2 O1 . . . . -179.61(9) ?
C12 C1 C2 C3 . . . . 0.12(14) ?
O1 C2 C3 C4 . . . . 179.41(8) ?
C1 C2 C3 C4 . . . . -0.33(14) ?
O1 C2 C3 C14 . . . . -2.02(14) ?
C1 C2 C3 C14 . . . . 178.23(9) ?
C2 C3 C4 C11 . . . . -0.13(14) ?
C14 C3 C4 C11 . . . . -178.71(9) ?
C15 O3 C6 C5 . . . . -166.26(8) ?
C15 O3 C6 C7 . . . . 13.32(13) ?
C10 C5 C6 O3 . . . . -178.94(8) ?
C10 C5 C6 C7 . . . . 1.47(14) ?
O3 C6 C7 C8 . . . . -179.69(8) ?
C5 C6 C7 C8 . . . . -0.13(14) ?
C6 C7 C8 C9 . . . . -1.58(14) ?
C7 C8 C9 N1 . . . . -179.11(9) ?
C7 C8 C9 C10 . . . . 1.98(14) ?
C12 N1 C9 C8 . . . . -178.97(10) ?
C12 N1 C9 C10 . . . . 0.05(11) ?
C6 C5 C10 C9 . . . . -1.08(13) ?
C6 C5 C10 C11 . . . . 179.98(10) ?
C8 C9 C10 C5 . . . . -0.65(14) ?
N1 C9 C10 C5 . . . . -179.76(8) ?
C8 C9 C10 C11 . . . . 178.56(9) ?
N1 C9 C10 C11 . . . . -0.55(10) ?
C3 C4 C11 C12 . . . . 0.77(14) ?
C3 C4 C11 C10 . . . . -179.17(10) ?
C5 C10 C11 C4 . . . . -0.18(19) ?
C9 C10 C11 C4 . . . . -179.22(10) ?
C5 C10 C11 C12 . . . . 179.87(10) ?
C9 C10 C11 C12 . . . . 0.83(10) ?
C9 N1 C12 C1 . . . . -179.26(9) ?
C9 N1 C12 C11 . . . . 0.49(11) ?
C2 C1 C12 N1 . . . . -179.72(9) ?
C2 C1 C12 C11 . . . . 0.56(14) ?
C4 C11 C12 N1 . . . . 179.22(8) ?
C10 C11 C12 N1 . . . . -0.82(10) ?
C4 C11 C12 C1 . . . . -1.01(14) ?
C10 C11 C12 C1 . . . . 178.95(9) ?
C4 C3 C14 O2 . . . . -3.35(16) ?
C2 C3 C14 O2 . . . . 178.08(10) ?

loop_
_cod_related_entry_id
_cod_related_entry_database
_cod_related_entry_code
1 ChemSpider 158886
